data_1555830
loop_
_publ_author_name
'Shi, Yunlong'
'Pierce, Joshua G.'

_publ_section_title
;
 Stereocontrolled Synthesis of (+)-Plagiogyrin A.
;
_journal_issue 20
_journal_name_full 'Organic letters'
_journal_page_first 5308
_journal_page_last 5311
_journal_paper_doi 10.1021/acs.orglett.6b02629
_journal_volume 18
_journal_year 2016
_chemical_absolute_configuration syn
_chemical_formula_moiety 'C18 H20 O7'
_chemical_formula_sum 'C18 H20 O7'
_chemical_formula_weight 348.34
_chemical_name_common YS-69-53
_space_group_crystal_system monoclinic
_space_group_IT_number 4
_space_group_name_Hall 'P 2yb'
_space_group_name_H-M_alt 'P 1 21 1'
_atom_sites_solution_hydrogens mixed
_cell_angle_alpha 90
_cell_angle_beta 91.2050(10)
_cell_angle_gamma 90
_cell_formula_units_Z 2
_cell_length_a 6.7535(2)
_cell_length_b 10.0644(2)
_cell_length_c 12.3488(3)
_cell_measurement_reflns_used 257
_cell_measurement_temperature 100.(2)
_cell_measurement_theta_max 32.2445
_cell_measurement_theta_min 3.6252
_cell_volume 839.16(4)
_computing_cell_refinement 'APEX2 v2014.9-0 (Bruker AXS)'
_computing_data_collection 'Bruker Instrument Service v2013.12.0.0'
_computing_data_reduction 'SAINT V8.34A (Bruker AXS Inc., 2013)'
_computing_structure_refinement 'SHELXL-2013 (Sheldrick, 2013)'
_diffrn_ambient_temperature 100.(2)
_diffrn_detector_area_resol_mean 8.3333
_diffrn_measured_fraction_theta_full 1.000
_diffrn_measured_fraction_theta_max 1.000
_diffrn_measurement_device_type 'Bruker-Nonius X8 Kappa APEX II'
_diffrn_measurement_method 'phi and omega scans'
_diffrn_radiation_monochromator graphite
_diffrn_radiation_type MoK\a
_diffrn_radiation_wavelength 0.71073
_diffrn_reflns_av_R_equivalents 0.0287
_diffrn_reflns_av_unetI/netI 0.0323
_diffrn_reflns_limit_h_max 10
_diffrn_reflns_limit_h_min -10
_diffrn_reflns_limit_k_max 15
_diffrn_reflns_limit_k_min -15
_diffrn_reflns_limit_l_max 19
_diffrn_reflns_limit_l_min -17
_diffrn_reflns_number 24547
_diffrn_reflns_theta_full 33.23
_diffrn_reflns_theta_max 33.23
_diffrn_reflns_theta_min 2.61
_diffrn_source 'fine-focus sealed tube'
_exptl_absorpt_coefficient_mu 0.107
_exptl_absorpt_correction_T_max 0.98
_exptl_absorpt_correction_T_min 0.94
_exptl_absorpt_correction_type multi-scan
_exptl_absorpt_process_details 'SADABS V2014/4 (Bruker AXS Inc.)'
_exptl_crystal_colour colourless
_exptl_crystal_density_diffrn 1.379
_exptl_crystal_density_method 'not measured'
_exptl_crystal_description block
_exptl_crystal_F_000 368
_exptl_crystal_size_max 0.341
_exptl_crystal_size_mid 0.257
_exptl_crystal_size_min 0.202
_refine_diff_density_max 0.348
_refine_diff_density_min -0.185
_refine_ls_abs_structure_details
;
Starting material containing atom C14 was enentiomerically pure with R 
configuration. Synthetic method uses this center to dictate the stereochemistry
 at C3 and C13. Refined as an inversion twin.
;
_refine_ls_abs_structure_Flack 0.1(7)
_refine_ls_extinction_method none
_refine_ls_goodness_of_fit_ref 1.020
_refine_ls_hydrogen_treatment mixed
_refine_ls_matrix_type full
_refine_ls_number_parameters 233
_refine_ls_number_reflns 6413
_refine_ls_number_restraints 1
_refine_ls_restrained_S_all 1.020
_refine_ls_R_factor_all 0.0426
_refine_ls_R_factor_gt 0.0362
_refine_ls_shift/su_max 0.000
_refine_ls_shift/su_mean 0.000
_refine_ls_structure_factor_coef Fsqd
_refine_ls_weighting_details
;
w=1/[\s^2^(Fo^2^)+(0.0534P)^2^+0.0463P]
where P=(Fo^2^+2Fc^2^)/3
;
_refine_ls_weighting_scheme calc
_refine_ls_wR_factor_gt 0.0862
_refine_ls_wR_factor_ref 0.0909
_reflns_number_gt 5825
_reflns_number_total 6413
_reflns_threshold_expression 'I > 2\s(I)'
_cod_data_source_file ol6b02629_si_002.cif
_cod_data_source_block I
_cod_database_code 1555830

loop_
_space_group_symop_operation_xyz
'x, y, z'
'-x, y+1/2, -z'

loop_
_atom_site_type_symbol
_atom_site_label
_atom_site_fract_x
_atom_site_fract_y
_atom_site_fract_z
_atom_site_U_iso_or_equiv
_atom_site_adp_type
_atom_site_calc_flag
_atom_site_refinement_flags_adp
_atom_site_refinement_flags_posn
_atom_site_occupancy
O O4 0.05723(17) 0.07046(13) 0.51631(10) 0.0260(3) Uani d . . 1
O O7 0.70326(16) 0.31249(10) 0.18790(8) 0.0160(2) Uani d . . 1
O O5 0.81325(16) 0.01483(11) 0.03374(9) 0.0177(2) Uani d . . 1
H H5 0.715(3) -0.016(2) 0.0078(18) 0.027 Uiso d U . 1
O O1 1.09992(17) -0.26439(12) 0.23904(10) 0.0229(2) Uani d . . 1
O O2 1.18776(15) -0.06259(11) 0.17932(9) 0.0182(2) Uani d . . 1
O O3 1.20495(16) 0.15565(12) 0.14377(10) 0.0223(2) Uani d . . 1
O O6 0.53729(17) 0.41010(11) 0.04521(9) 0.0203(2) Uani d . . 1
C C12 -0.0650(3) -0.0143(2) 0.57991(14) 0.0278(4) Uani d . . 1
H H12A -0.1279 -0.0813 0.533 0.042 Uiso calc U R 1
H H12B -0.1673 0.039 0.6146 0.042 Uiso calc U R 1
H H12C 0.0167 -0.0585 0.6357 0.042 Uiso calc U R 1
C C9 0.2169(2) 0.01441(16) 0.46834(12) 0.0183(3) Uani d . . 1
C C10 0.2631(2) -0.12066(16) 0.47091(12) 0.0190(3) Uani d . . 1
H H10 0.1801 -0.1819 0.507 0.023 Uiso calc U R 1
C C11 0.4330(2) -0.16418(15) 0.41965(12) 0.0172(3) Uani d . . 1
H H11 0.464 -0.2563 0.421 0.021 Uiso calc U R 1
C C6 0.56017(19) -0.07700(14) 0.36601(11) 0.0143(2) Uani d . . 1
C C5 0.7381(2) -0.13331(14) 0.31938(11) 0.0151(2) Uani d . . 1
H H5A 0.757 -0.2256 0.3322 0.018 Uiso calc U R 1
C C2 0.87991(19) -0.07462(14) 0.26094(11) 0.0136(2) Uani d . . 1
C C3 0.90094(18) 0.06403(14) 0.21833(11) 0.0130(2) Uani d . . 1
H H3 0.8859 0.1308 0.2775 0.016 Uiso calc U R 1
C C13 0.75449(19) 0.09271(13) 0.12306(11) 0.0131(2) Uani d . . 1
H H13 0.6182 0.0656 0.1442 0.016 Uiso calc U R 1
C C14 0.75306(19) 0.23916(14) 0.09276(11) 0.0134(2) Uani d . . 1
H H14 0.8845 0.2675 0.0649 0.016 Uiso calc U R 1
C C16 0.6146(2) 0.43456(14) 0.15324(11) 0.0161(2) Uani d . . 1
C C18 0.4469(3) 0.46520(19) 0.22831(14) 0.0270(3) Uani d . . 1
H H18A 0.3502 0.3926 0.2255 0.041 Uiso calc U R 1
H H18B 0.3824 0.5482 0.2056 0.041 Uiso calc U R 1
H H18C 0.4992 0.4747 0.3025 0.041 Uiso calc U R 1
C C17 0.7694(3) 0.54271(17) 0.14714(15) 0.0263(3) Uani d . . 1
H H17A 0.8244 0.5603 0.2198 0.039 Uiso calc U R 1
H H17B 0.7084 0.6239 0.118 0.039 Uiso calc U R 1
H H17C 0.8756 0.514 0.0996 0.039 Uiso calc U R 1
C C8 0.3391(2) 0.10314(15) 0.41373(11) 0.0170(3) Uani d . . 1
H H8 0.3055 0.1947 0.4107 0.02 Uiso calc U R 1
C C7 0.5086(2) 0.05864(14) 0.36398(11) 0.0153(2) Uani d . . 1
H H7 0.5911 0.1203 0.3281 0.018 Uiso calc U R 1
C C1 1.0562(2) -0.14990(15) 0.22832(12) 0.0164(2) Uani d . . 1
C C4 1.11054(19) 0.06483(15) 0.17615(11) 0.0159(2) Uani d . . 1
C C15 0.5862(2) 0.27680(15) 0.01408(11) 0.0155(2) Uani d . . 1
H H15A 0.631 0.2737 -0.0617 0.019 Uiso calc U R 1
H H15B 0.4712 0.2168 0.0217 0.019 Uiso calc U R 1

loop_
_atom_site_aniso_label
_atom_site_aniso_U_11
_atom_site_aniso_U_22
_atom_site_aniso_U_33
_atom_site_aniso_U_12
_atom_site_aniso_U_13
_atom_site_aniso_U_23
O4 0.0204(5) 0.0284(6) 0.0296(6) -0.0026(5) 0.0129(4) -0.0059(5)
O7 0.0198(5) 0.0143(4) 0.0139(4) 0.0033(4) -0.0017(3) -0.0004(3)
O5 0.0149(4) 0.0209(5) 0.0172(5) -0.0006(4) -0.0003(4) -0.0066(4)
O1 0.0192(5) 0.0166(5) 0.0327(6) 0.0035(4) -0.0011(4) -0.0057(4)
O2 0.0124(4) 0.0201(5) 0.0223(5) 0.0016(4) 0.0022(3) -0.0028(4)
O3 0.0139(4) 0.0247(5) 0.0284(6) -0.0037(4) 0.0025(4) 0.0035(5)
O6 0.0220(5) 0.0202(5) 0.0185(5) 0.0059(4) -0.0056(4) -0.0007(4)
C12 0.0207(7) 0.0391(10) 0.0238(7) -0.0091(7) 0.0091(6) -0.0067(7)
C9 0.0147(6) 0.0243(7) 0.0159(6) -0.0025(5) 0.0032(5) -0.0044(5)
C10 0.0175(6) 0.0223(7) 0.0172(6) -0.0047(5) 0.0017(5) 0.0024(5)
C11 0.0167(6) 0.0168(6) 0.0182(6) -0.0023(5) -0.0009(5) 0.0028(5)
C6 0.0132(5) 0.0152(5) 0.0145(5) -0.0009(5) -0.0004(4) 0.0007(5)
C5 0.0142(6) 0.0130(6) 0.0180(6) 0.0001(4) -0.0008(5) -0.0004(5)
C2 0.0123(5) 0.0128(5) 0.0157(5) 0.0013(4) -0.0009(4) -0.0016(4)
C3 0.0102(5) 0.0126(5) 0.0163(6) -0.0005(4) 0.0007(4) -0.0016(4)
C13 0.0103(5) 0.0138(5) 0.0152(5) -0.0009(4) 0.0004(4) -0.0015(4)
C14 0.0119(5) 0.0145(5) 0.0138(5) -0.0007(4) 0.0010(4) -0.0003(4)
C16 0.0173(6) 0.0144(6) 0.0166(6) 0.0024(5) -0.0025(4) 0.0015(5)
C18 0.0280(8) 0.0288(8) 0.0245(7) 0.0117(7) 0.0059(6) 0.0006(6)
C17 0.0260(7) 0.0187(7) 0.0337(8) -0.0044(6) -0.0089(6) 0.0067(6)
C8 0.0163(6) 0.0167(6) 0.0181(6) -0.0007(5) 0.0032(5) -0.0023(5)
C7 0.0147(5) 0.0143(5) 0.0170(6) -0.0010(5) 0.0025(4) -0.0009(5)
C1 0.0131(6) 0.0176(6) 0.0183(6) 0.0010(5) -0.0009(4) -0.0043(5)
C4 0.0111(5) 0.0198(6) 0.0167(6) 0.0000(5) -0.0014(4) -0.0016(5)
C15 0.0140(6) 0.0177(6) 0.0147(6) -0.0014(5) -0.0004(4) 0.0014(5)

loop_
_atom_type_symbol
_atom_type_description
_atom_type_scat_dispersion_real
_atom_type_scat_dispersion_imag
_atom_type_scat_source
C C 0.0033 0.0016 'International Tables Vol C Tables 4.2.6.8 and 6.1.1.4'
H H 0.0000 0.0000 'International Tables Vol C Tables 4.2.6.8 and 6.1.1.4'
O O 0.0106 0.0060 'International Tables Vol C Tables 4.2.6.8 and 6.1.1.4'

loop_
_geom_angle_atom_site_label_1
_geom_angle_atom_site_label_2
_geom_angle_atom_site_label_3
_geom_angle
C9 O4 C12 117.50(14)
C16 O7 C14 107.53(10)
C13 O5 H5 106.6(16)
C4 O2 C1 110.62(10)
C15 O6 C16 109.02(10)
O4 C12 H12A 109.5
O4 C12 H12B 109.5
H12A C12 H12B 109.5
O4 C12 H12C 109.5
H12A C12 H12C 109.5
H12B C12 H12C 109.5
O4 C9 C10 124.89(14)
O4 C9 C8 115.18(14)
C10 C9 C8 119.93(13)
C11 C10 C9 118.84(13)
C11 C10 H10 120.6
C9 C10 H10 120.6
C10 C11 C6 122.41(14)
C10 C11 H11 118.8
C6 C11 H11 118.8
C11 C6 C7 117.43(12)
C11 C6 C5 117.45(13)
C7 C6 C5 125.10(12)
C2 C5 C6 129.94(13)
C2 C5 H5A 115.0
C6 C5 H5A 115.0
C5 C2 C1 120.53(13)
C5 C2 C3 132.04(12)
C1 C2 C3 107.42(11)
C2 C3 C4 102.78(11)
C2 C3 C13 112.12(11)
C4 C3 C13 108.88(11)
C2 C3 H3 110.9
C4 C3 H3 110.9
C13 C3 H3 110.9
O5 C13 C14 110.18(11)
O5 C13 C3 107.67(11)
C14 C13 C3 111.62(11)
O5 C13 H13 109.1
C14 C13 H13 109.1
C3 C13 H13 109.1
O7 C14 C15 102.24(11)
O7 C14 C13 107.32(10)
C15 C14 C13 113.55(11)
O7 C14 H14 111.1
C15 C14 H14 111.1
C13 C14 H14 111.1
O7 C16 O6 105.75(11)
O7 C16 C18 107.86(12)
O6 C16 C18 109.90(12)
O7 C16 C17 110.39(12)
O6 C16 C17 108.29(12)
C18 C16 C17 114.31(14)
C16 C18 H18A 109.5
C16 C18 H18B 109.5
H18A C18 H18B 109.5
C16 C18 H18C 109.5
H18A C18 H18C 109.5
H18B C18 H18C 109.5
C16 C17 H17A 109.5
C16 C17 H17B 109.5
H17A C17 H17B 109.5
C16 C17 H17C 109.5
H17A C17 H17C 109.5
H17B C17 H17C 109.5
C7 C8 C9 120.60(14)
C7 C8 H8 119.7
C9 C8 H8 119.7
C8 C7 C6 120.78(13)
C8 C7 H7 119.6
C6 C7 H7 119.6
O1 C1 O2 119.74(13)
O1 C1 C2 131.59(14)
O2 C1 C2 108.65(12)
O3 C4 O2 121.16(13)
O3 C4 C3 129.05(14)
O2 C4 C3 109.79(12)
O6 C15 C14 103.50(11)
O6 C15 H15A 111.1
C14 C15 H15A 111.1
O6 C15 H15B 111.1
C14 C15 H15B 111.1
H15A C15 H15B 109.0

loop_
_geom_bond_atom_site_label_1
_geom_bond_atom_site_label_2
_geom_bond_distance
O4 C9 1.3631(18)
O4 C12 1.433(2)
O7 C16 1.4283(17)
O7 C14 1.4335(17)
O5 C13 1.4166(17)
O5 H5 0.80(2)
O1 C1 1.1963(19)
O2 C4 1.3846(19)
O2 C1 1.3967(18)
O3 C4 1.1885(19)
O6 C15 1.4361(18)
O6 C16 1.4435(18)
C12 H12A 0.98
C12 H12B 0.98
C12 H12C 0.98
C9 C10 1.395(2)
C9 C8 1.399(2)
C10 C11 1.393(2)
C10 H10 0.95
C11 C6 1.4036(19)
C11 H11 0.95
C6 C7 1.409(2)
C6 C5 1.4581(19)
C5 C2 1.3475(18)
C5 H5A 0.95
C2 C1 1.4743(19)
C2 C3 1.499(2)
C3 C4 1.5186(18)
C3 C13 1.5481(18)
C3 H3 1.0
C13 C14 1.5207(19)
C13 H13 1.0
C14 C15 1.5202(19)
C14 H14 1.0
C16 C18 1.511(2)
C16 C17 1.512(2)
C18 H18A 0.98
C18 H18B 0.98
C18 H18C 0.98
C17 H17A 0.98
C17 H17B 0.98
C17 H17C 0.98
C8 C7 1.3850(19)
C8 H8 0.95
C7 H7 0.95
C15 H15A 0.99
C15 H15B 0.99

loop_
_geom_hbond_atom_site_label_D
_geom_hbond_atom_site_label_H
_geom_hbond_atom_site_label_A
_geom_hbond_site_symmetry_A
_geom_hbond_distance_DH
_geom_hbond_distance_HA
_geom_hbond_distance_DA
_geom_hbond_angle_DHA
O5 H5 O6 2_645 0.80(2) 1.96(2) 2.7512(15) 176.(2)

loop_
_geom_torsion_atom_site_label_1
_geom_torsion_atom_site_label_2
_geom_torsion_atom_site_label_3
_geom_torsion_atom_site_label_4
_geom_torsion
C12 O4 C9 C10 4.2(2)
C12 O4 C9 C8 -175.60(13)
O4 C9 C10 C11 -179.03(14)
C8 C9 C10 C11 0.8(2)
C9 C10 C11 C6 0.4(2)
C10 C11 C6 C7 -0.9(2)
C10 C11 C6 C5 177.39(13)
C11 C6 C5 C2 177.23(14)
C7 C6 C5 C2 -4.6(2)
C6 C5 C2 C1 175.58(13)
C6 C5 C2 C3 -3.8(3)
C5 C2 C3 C4 171.29(15)
C1 C2 C3 C4 -8.16(13)
C5 C2 C3 C13 -71.94(18)
C1 C2 C3 C13 108.61(12)
C2 C3 C13 O5 -68.34(13)
C4 C3 C13 O5 44.70(14)
C2 C3 C13 C14 170.61(10)
C4 C3 C13 C14 -76.35(14)
C16 O7 C14 C15 -34.27(13)
C16 O7 C14 C13 -154.01(11)
O5 C13 C14 O7 -176.88(10)
C3 C13 C14 O7 -57.31(13)
O5 C13 C14 C15 70.89(14)
C3 C13 C14 C15 -169.53(11)
C14 O7 C16 O6 23.68(14)
C14 O7 C16 C18 141.23(12)
C14 O7 C16 C17 -93.24(14)
C15 O6 C16 O7 -2.31(14)
C15 O6 C16 C18 -118.48(13)
C15 O6 C16 C17 116.02(13)
O4 C9 C8 C7 178.42(13)
C10 C9 C8 C7 -1.4(2)
C9 C8 C7 C6 0.9(2)
C11 C6 C7 C8 0.3(2)
C5 C6 C7 C8 -177.88(13)
C4 O2 C1 O1 -179.17(13)
C4 O2 C1 C2 -0.60(15)
C5 C2 C1 O1 4.7(2)
C3 C2 C1 O1 -175.82(15)
C5 C2 C1 O2 -173.69(12)
C3 C2 C1 O2 5.84(14)
C1 O2 C4 O3 175.20(13)
C1 O2 C4 C3 -4.88(15)
C2 C3 C4 O3 -172.02(15)
C13 C3 C4 O3 68.93(19)
C2 C3 C4 O2 8.07(14)
C13 C3 C4 O2 -110.98(12)
C16 O6 C15 C14 -18.24(14)
O7 C14 C15 O6 31.62(13)
C13 C14 C15 O6 146.89(11)
